data_7062227
loop_
_publ_author_name
'Wilson, Laura M. E.'
'Rissanen, Kari'
'Ward, Jas S.'

_publ_section_title
;
 Iodination of antipyrine with [N--I--N]+ and carbonyl hypoiodite
 iodine(i) complexes
;
_journal_issue 6
_journal_name_full 'New Journal of Chemistry'
_journal_page_first 2978
_journal_page_last 2982
_journal_paper_doi 10.1039/D2NJ05349G
_journal_volume 47
_journal_year 2023
_chemical_formula_moiety 'C14 H14 I N2 O4, F6 P'
_chemical_formula_sum 'C14 H14 F6 I N2 O4 P'
_chemical_formula_weight 546.14
_space_group_crystal_system monoclinic
_space_group_IT_number 14
_space_group_name_Hall '-P 2ybc'
_space_group_name_H-M_alt 'P 1 21/c 1'
_atom_sites_solution_hydrogens geom
_atom_sites_solution_primary dual
_audit_creation_date 2022-08-20
_audit_creation_method
;
Olex2 1.2
(compiled 2018.05.29 svn.r3508 for OlexSys, GUI svn.r5506)
;
_audit_update_record
;
2022-09-20 deposited with the CCDC.	2023-01-11 downloaded from the CCDC.
;
_cell_angle_alpha 90
_cell_angle_beta 92.272(2)
_cell_angle_gamma 90
_cell_formula_units_Z 10
_cell_length_a 15.7548(5)
_cell_length_b 9.8035(3)
_cell_length_c 30.8925(8)
_cell_measurement_reflns_used 12192
_cell_measurement_temperature 120.01(10)
_cell_measurement_theta_max 76.3520
_cell_measurement_theta_min 5.2790
_cell_volume 4767.7(2)
_computing_cell_refinement 'CrysAlisPro 1.171.40.67a (Rigaku OD, 2019)'
_computing_data_collection 'CrysAlisPro 1.171.40.67a (Rigaku OD, 2019)'
_computing_data_reduction 'CrysAlisPro 1.171.40.67a (Rigaku OD, 2019)'
_computing_molecular_graphics 'Olex2 (Dolomanov et al., 2009)'
_computing_publication_material 'Olex2 (Dolomanov et al., 2009)'
_computing_structure_refinement 'ShelXL (Sheldrick, 2015)'
_computing_structure_solution 'ShelXT (Sheldrick, 2015)'
_diffrn_ambient_environment N~2~
_diffrn_ambient_temperature 120.01(10)
_diffrn_detector 'CCD plate'
_diffrn_detector_area_resol_mean 5.1947
_diffrn_detector_type Atlas
_diffrn_measured_fraction_theta_full 1.000
_diffrn_measured_fraction_theta_max 0.997
_diffrn_measurement_details
;
List of Runs (angles in degrees, time in seconds):

  # Type    Start    End  Width  t~exp~   \w     \q     \k     \f   Frames
#--------------------------------------------------------------------------
  1  \w   -117.00 -18.00   1.00    1.00    --  -42.17 -37.00-120.00   99
  2  \w   -114.00 -14.00   1.00    1.00    --  -42.17 -57.00   0.00  100
  3  \w    -70.00  31.00   1.00    1.00    --  -42.17  57.00 150.00  101
  4  \w     27.00  98.00   1.00    1.00    --   42.17-125.00-150.00   71
  5  \w      8.00  34.00   1.00    1.00    --   42.17  83.00 -10.32   26
  6  \w     29.00 107.00   1.00    3.00    --  112.00 -94.00   0.00   78
  7  \w    103.00 178.00   1.00    3.00    --  112.00  77.00 120.00   75
  8  \w     29.00 107.00   1.00    3.00    --  112.00 -94.00 150.00   78
  9  \w     40.00 141.00   1.00    3.00    --  112.00 -61.00 150.00  101
 10  \w     39.00 138.00   1.00    3.00    --  112.00 -45.00 -30.00   99
 11  \w     36.00 109.00   1.00    3.00    --  112.00-111.00 -90.00   73
 12  \w     36.00 140.00   1.00    3.00    --  112.00 -30.00  30.00  104
 13  \w     36.00 109.00   1.00    3.00    --  112.00-111.00 -30.00   73
 14  \w     30.00 165.00   1.00    3.00    --  112.00 -15.00 120.00  135
 15  \w     36.00 109.00   1.00    3.00    --  112.00-111.00 120.00   73
 16  \w    103.00 178.00   1.00    3.00    --  112.00  77.00  90.00   75
 17  \w     59.00 178.00   1.00    3.00    --  112.00  15.00  60.00  119
 18  \w   -117.00 -18.00   1.00    1.00    --  -42.17 -37.00 120.00   99
 19  \w    -87.00  -6.00   1.00    1.00    --  -42.17 125.00 -60.00   81
;
_diffrn_measurement_device 'four-circle diffractometer'
_diffrn_measurement_device_type 'SuperNova, Dual, Cu at home/near, Atlas'
_diffrn_measurement_method '\w scans'
_diffrn_orient_matrix_type 'CrysAlisPro convention (1999,Acta A55,543-557)'
_diffrn_orient_matrix_UB_11 -0.0227443000
_diffrn_orient_matrix_UB_12 -0.1456864000
_diffrn_orient_matrix_UB_13 -0.0151318000
_diffrn_orient_matrix_UB_21 0.0094284000
_diffrn_orient_matrix_UB_22 -0.0507211000
_diffrn_orient_matrix_UB_23 0.0471394000
_diffrn_orient_matrix_UB_31 -0.0946923000
_diffrn_orient_matrix_UB_32 0.0301263000
_diffrn_orient_matrix_UB_33 0.0062932000
_diffrn_radiation_monochromator mirror
_diffrn_radiation_probe x-ray
_diffrn_radiation_type CuK\a
_diffrn_radiation_wavelength 1.54184
_diffrn_reflns_av_R_equivalents 0.0371
_diffrn_reflns_av_unetI/netI 0.0252
_diffrn_reflns_Laue_measured_fraction_full 1.000
_diffrn_reflns_Laue_measured_fraction_max 0.997
_diffrn_reflns_limit_h_max 13
_diffrn_reflns_limit_h_min -19
_diffrn_reflns_limit_k_max 12
_diffrn_reflns_limit_k_min -10
_diffrn_reflns_limit_l_max 38
_diffrn_reflns_limit_l_min -38
_diffrn_reflns_number 46343
_diffrn_reflns_point_group_measured_fraction_full 1.000
_diffrn_reflns_point_group_measured_fraction_max 0.997
_diffrn_reflns_theta_full 67.684
_diffrn_reflns_theta_max 74.495
_diffrn_reflns_theta_min 2.807
_diffrn_source 'micro-focus sealed X-ray tube'
_diffrn_source_type 'SuperNova (Cu) X-ray Source'
_exptl_absorpt_coefficient_mu 14.766
_exptl_absorpt_correction_T_max 0.455
_exptl_absorpt_correction_T_min 0.234
_exptl_absorpt_correction_type analytical
_exptl_absorpt_process_details
;
CrysAlisPro 1.171.40.67a (Rigaku Oxford Diffraction, 2019)
Analytical numeric absorption correction using a multifaceted crystal
			model based on expressions derived by R.C. Clark & J.S. Reid.
(Clark, R. C. & Reid, J. S. (1995). Acta Cryst. A51, 887-897)
Empirical absorption correction using spherical harmonics,
 implemented in SCALE3 ABSPACK scaling algorithm.
;
_exptl_crystal_colour colourless
_exptl_crystal_colour_primary colourless
_exptl_crystal_density_diffrn 1.902
_exptl_crystal_description block
_exptl_crystal_F_000 2660
_exptl_crystal_size_max 0.157
_exptl_crystal_size_mid 0.116
_exptl_crystal_size_min 0.105
_refine_diff_density_max 2.299
_refine_diff_density_min -2.017
_refine_diff_density_rms 0.177
_refine_ls_extinction_method none
_refine_ls_goodness_of_fit_ref 1.094
_refine_ls_hydrogen_treatment constr
_refine_ls_matrix_type full
_refine_ls_number_parameters 639
_refine_ls_number_reflns 9730
_refine_ls_number_restraints 133
_refine_ls_restrained_S_all 1.096
_refine_ls_R_factor_all 0.0861
_refine_ls_R_factor_gt 0.0673
_refine_ls_shift/su_max 0.003
_refine_ls_shift/su_mean 0.001
_refine_ls_structure_factor_coef Fsqd
_refine_ls_weighting_details 'w=1/[\s^2^(Fo^2^)+(0.0905P)^2^+35.3482P] where P=(Fo^2^+2Fc^2^)/3'
_refine_ls_weighting_scheme calc
_refine_ls_wR_factor_gt 0.1879
_refine_ls_wR_factor_ref 0.2099
_reflns_Friedel_coverage 0.000
_reflns_number_gt 6316
_reflns_number_total 9730
_reflns_threshold_expression 'I > 2\s(I)'
_cod_data_source_file d2nj05349g2.cif
_cod_data_source_block 4-I-4_PF6
_cod_depositor_comments 'Adding full bibliography for 7062223--7062227.cif.'
_cod_database_code 7062227
_shelxl_version_number 2014/6
_shelx_space_group_comment
;
The symmetry employed for this shelxl refinement is uniquely defined
by the following loop, which should always be used as a source of
symmetry information in preference to the above space-group names.
They are only intended as comments.
;
_reflns_odcompleteness_completeness 99.67
_reflns_odcompleteness_iscentric 1
_reflns_odcompleteness_theta 74.33
_olex2_refinement_description
;
1. Fixed Uiso
 At 1.2 times of:
  All C(H) groups
 At 1.5 times of:
  All C(H,H,H) groups
2. Restrained distances
 C37-C34
 1.5 with sigma of 0.01
3. Rigid body (RIGU) restrains
 O38, O39, N31, C32, C33, C34, C35, C36, C37, C40
 with sigma for 1-2 distances of 0.003 and sigma for 1-3 distances of 0.003
 O48, O49, N41, C42, C43, C44, C45, C46, C47, C50
 with sigma for 1-2 distances of 0.003 and sigma for 1-3 distances of 0.003
4.a Aromatic/amide H refined with riding coordinates:
 C2(H2), C3(H3), C5(H5), C6(H6), C12(H12), C13(H13), C15(H15), C16(H16),
 C22(H22), C23(H23), C25(H25), C26(H26), C32(H32), C33(H33), C35(H35), C36(H36),
  C42(H42), C43(H43), C45(H45), C46(H46)
4.b Idealised Me refined as rotating group:
 C10(H10A,H10B,H10C), C20(H20A,H20B,H20C), C30(H30A,H30B,H30C), C40(H40A,H40B,
 H40C), C50(H50A,H50B,H50C)
;
_ins_header
;
TITL OIS-126_numabs_ana in P2(1)/c 
REM P2(1)/c (#14 in standard setting)
CELL 1.54184  15.754791   9.803480  30.892548  90.0000  92.2718  90.0000
ZERR   10.00   0.000466   0.000268   0.000787   0.0000   0.0025   0.0000
LATT  1
SYMM -x, y+1/2,-z+1/2 
SFAC C H N O F P I
UNIT 140.00 140.00 20.00 40.00 60.00 10.00 10.00
TREF
HKLF 4
END
;
_olex2_submission_special_instructions 'No special instructions were received'
_oxdiff_exptl_absorpt_empirical_details
;
Empirical correction (ABSPACK) includes:
- Absorption correction using spherical harmonics
- Frame scaling
;
_oxdiff_exptl_absorpt_empirical_full_max 1.250
_oxdiff_exptl_absorpt_empirical_full_min 0.861

loop_
_space_group_symop_operation_xyz
'x, y, z'
'-x, y+1/2, -z+1/2'
'-x, -y, -z'
'x, -y-1/2, z-1/2'

loop_
_atom_site_label
_atom_site_type_symbol
_atom_site_fract_x
_atom_site_fract_y
_atom_site_fract_z
_atom_site_U_iso_or_equiv
_atom_site_adp_type
_atom_site_occupancy
_atom_site_site_symmetry_order
_atom_site_calc_flag
_atom_site_refinement_flags_posn
_atom_site_refinement_flags_adp
_atom_site_refinement_flags_occupancy
_atom_site_disorder_assembly
_atom_site_disorder_group
I1 I 0.10033(3) 0.46547(4) 0.59967(2) 0.02815(16) Uani 1 1 d . . . . .
I2 I 0.5000 1.0000 0.5000 0.0359(2) Uani 1 2 d S T P . .
I3 I 0.29982(3) 0.04952(4) 0.30016(2) 0.02479(15) Uani 1 1 d . . . . .
P101 P 0.40006(11) 0.53178(17) 0.40068(6) 0.0282(4) Uani 1 1 d . . . . .
P111 P 0.0000 0.0000 0.5000 0.0267(5) Uani 1 2 d S T P . .
P121 P 0.20004(11) 0.94277(17) 0.69958(6) 0.0256(4) Uani 1 1 d . . . . .
F102 F 0.4353(4) 0.6306(5) 0.43743(16) 0.0511(13) Uani 1 1 d . . . . .
F103 F 0.3074(4) 0.5661(8) 0.4146(2) 0.073(2) Uani 1 1 d . . . . .
F104 F 0.3662(4) 0.4300(6) 0.36393(17) 0.0527(13) Uani 1 1 d . . . . .
F105 F 0.4934(4) 0.4953(8) 0.3871(3) 0.078(2) Uani 1 1 d . . . . .
F106 F 0.4027(5) 0.4078(6) 0.43381(19) 0.0709(19) Uani 1 1 d . . . . .
F107 F 0.3982(5) 0.6538(6) 0.36749(19) 0.080(2) Uani 1 1 d . . . . .
F112 F 0.0340(3) 0.1008(5) 0.53706(15) 0.0447(11) Uani 1 1 d . . . . .
F113 F 0.0935(4) -0.0374(8) 0.4869(3) 0.077(2) Uani 1 1 d . . . . .
F114 F -0.0003(5) 0.1241(6) 0.46693(19) 0.080(2) Uani 1 1 d . . . . .
F122 F 0.1875(6) 1.0621(7) 0.6659(2) 0.094(3) Uani 1 1 d . . . . .
F123 F 0.2917(4) 0.9287(12) 0.6834(3) 0.111(4) Uani 1 1 d . . . . .
F124 F 0.2131(7) 0.8269(7) 0.7334(2) 0.111(3) Uani 1 1 d . . . . .
F125 F 0.1079(4) 0.9680(12) 0.7150(3) 0.121(4) Uani 1 1 d . . . . .
F126 F 0.1691(6) 0.8403(7) 0.6633(2) 0.100(3) Uani 1 1 d . . . . .
F127 F 0.2284(5) 1.0496(7) 0.73484(19) 0.080(2) Uani 1 1 d . . . . .
O8 O 0.0541(4) 0.2950(6) 0.82418(19) 0.0450(14) Uani 1 1 d . . . . .
O9 O 0.0620(4) 0.5220(5) 0.82800(19) 0.0343(12) Uani 1 1 d . . . . .
O18 O 0.1305(4) 0.6761(6) 0.3774(2) 0.0497(16) Uani 1 1 d . . . . .
O19 O 0.1485(4) 0.4513(6) 0.37050(19) 0.0396(13) Uani 1 1 d . . . . .
O28 O 0.4629(4) 0.7956(6) 0.7228(2) 0.0488(16) Uani 1 1 d . . . . .
O29 O 0.4565(4) 1.0224(6) 0.72913(19) 0.0387(13) Uani 1 1 d . . . . .
O38 O 0.2707(5) -0.1422(9) 0.5238(3) 0.071(2) Uani 1 1 d . U . . .
O39 O 0.2497(4) 0.0837(9) 0.5280(2) 0.0643(18) Uani 1 1 d . U . . .
O48 O 0.3505(5) 0.1799(10) 0.0737(2) 0.073(2) Uani 1 1 d . U . . .
O49 O 0.3347(5) -0.0478(9) 0.0730(2) 0.067(2) Uani 1 1 d . U . . .
N1 N 0.0881(4) 0.4442(6) 0.6720(2) 0.0253(12) Uani 1 1 d . . . . .
N11 N 0.1119(4) 0.4912(6) 0.5274(2) 0.0299(13) Uani 1 1 d . . . . .
N21 N 0.4889(4) 0.9715(7) 0.5727(2) 0.0317(14) Uani 1 1 d . . . . .
N31 N 0.2877(4) 0.0358(6) 0.3722(2) 0.0275(12) Uani 1 1 d . U . . .
N41 N 0.3124(4) 0.0560(6) 0.2281(2) 0.0258(12) Uani 1 1 d . U . . .
C2 C 0.0884(5) 0.5560(7) 0.6966(2) 0.0301(15) Uani 1 1 d . . . . .
H2 H 0.0932 0.6411 0.6836 0.036 Uiso 1 1 calc R . . . .
C3 C 0.0819(5) 0.5484(7) 0.7405(2) 0.0283(15) Uani 1 1 d . . . . .
H3 H 0.0835 0.6275 0.7572 0.034 Uiso 1 1 calc R . . . .
C4 C 0.0729(4) 0.4224(7) 0.7603(2) 0.0257(13) Uani 1 1 d . . . . .
C5 C 0.0738(5) 0.3058(8) 0.7342(2) 0.0332(16) Uani 1 1 d . . . . .
H5 H 0.0695 0.2194 0.7463 0.040 Uiso 1 1 calc R . . . .
C6 C 0.0814(4) 0.3215(7) 0.6900(2) 0.0296(15) Uani 1 1 d . . . . .
H6 H 0.0818 0.2444 0.6725 0.035 Uiso 1 1 calc R . . . .
C7 C 0.0616(4) 0.4060(7) 0.8083(2) 0.0277(14) Uani 1 1 d . . . . .
C10 C 0.0452(6) 0.5158(9) 0.8744(3) 0.042(2) Uani 1 1 d . . . . .
H10A H -0.0062 0.4654 0.8784 0.063 Uiso 1 1 calc GR . . . .
H10B H 0.0390 0.6066 0.8855 0.063 Uiso 1 1 calc GR . . . .
H10C H 0.0917 0.4712 0.8897 0.063 Uiso 1 1 calc GR . . . .
C12 C 0.1159(5) 0.6178(8) 0.5115(3) 0.0372(17) Uani 1 1 d . . . . .
H12 H 0.1148 0.6914 0.5305 0.045 Uiso 1 1 calc R . . . .
C13 C 0.1218(5) 0.6423(8) 0.4674(3) 0.0364(17) Uani 1 1 d . . . . .
H13 H 0.1231 0.7310 0.4568 0.044 Uiso 1 1 calc R . . . .
C14 C 0.1257(5) 0.5325(7) 0.4398(3) 0.0328(16) Uani 1 1 d . . . . .
C15 C 0.1207(5) 0.4026(8) 0.4567(2) 0.0346(16) Uani 1 1 d . . . . .
H15 H 0.1220 0.3275 0.4384 0.042 Uiso 1 1 calc R . . . .
C16 C 0.1137(5) 0.3835(7) 0.5007(2) 0.0331(16) Uani 1 1 d . . . . .
H16 H 0.1103 0.2957 0.5118 0.040 Uiso 1 1 calc R . . . .
C17 C 0.1349(5) 0.5653(7) 0.3921(3) 0.0314(16) Uani 1 1 d . . . . .
C20 C 0.1634(6) 0.4737(8) 0.3247(3) 0.0376(18) Uani 1 1 d . . . . .
H20A H 0.1794 0.3892 0.3116 0.056 Uiso 1 1 calc GR . . . .
H20B H 0.2082 0.5392 0.3219 0.056 Uiso 1 1 calc GR . . . .
H20C H 0.1124 0.5074 0.3104 0.056 Uiso 1 1 calc GR . . . .
C22 C 0.4891(5) 1.0804(8) 0.5983(2) 0.0332(16) Uani 1 1 d . . . . .
H22 H 0.4939 1.1671 0.5864 0.040 Uiso 1 1 calc R . . . .
C23 C 0.4822(5) 1.0652(9) 0.6423(2) 0.0360(17) Uani 1 1 d . . . . .
H23 H 0.4827 1.1413 0.6603 0.043 Uiso 1 1 calc R . . . .
C24 C 0.4744(4) 0.9343(7) 0.6597(2) 0.0268(14) Uani 1 1 d . . . . .
C25 C 0.4749(5) 0.8233(8) 0.6326(2) 0.0342(16) Uani 1 1 d . . . . .
H25 H 0.4704 0.7354 0.6436 0.041 Uiso 1 1 calc R . . . .
C26 C 0.4824(5) 0.8454(8) 0.5881(3) 0.0364(17) Uani 1 1 d . . . . .
H26 H 0.4829 0.7715 0.5692 0.044 Uiso 1 1 calc R . . . .
C27 C 0.4645(4) 0.9075(8) 0.7071(2) 0.0311(15) Uani 1 1 d . . . . .
C30 C 0.4416(6) 1.0033(9) 0.7747(3) 0.0420(19) Uani 1 1 d . . . . .
H30A H 0.3905 0.9514 0.7778 0.063 Uiso 1 1 calc GR . . . .
H30B H 0.4356 1.0906 0.7883 0.063 Uiso 1 1 calc GR . . . .
H30C H 0.4887 0.9554 0.7882 0.063 Uiso 1 1 calc GR . . . .
C32 C 0.2850(5) 0.1465(9) 0.3973(3) 0.0398(16) Uani 1 1 d . U . . .
H32 H 0.2876 0.2332 0.3853 0.048 Uiso 1 1 calc R . . . .
C33 C 0.2782(5) 0.1300(10) 0.4422(3) 0.0448(17) Uani 1 1 d . U . . .
H33 H 0.2764 0.2071 0.4597 0.054 Uiso 1 1 calc R . . . .
C34 C 0.2740(5) 0.0037(10) 0.4612(3) 0.0454(17) Uani 1 1 d D U . . .
C35 C 0.2783(5) -0.1079(10) 0.4343(3) 0.0439(17) Uani 1 1 d . U . . .
H35 H 0.2773 -0.1953 0.4459 0.053 Uiso 1 1 calc R . . . .
C36 C 0.2840(5) -0.0904(8) 0.3902(3) 0.0366(16) Uani 1 1 d . U . . .
H36 H 0.2854 -0.1668 0.3724 0.044 Uiso 1 1 calc R . . . .
C37 C 0.2651(6) -0.0306(11) 0.5094(3) 0.0531(19) Uani 1 1 d D U . . .
C40 C 0.2372(9) 0.0368(17) 0.5756(4) 0.091(4) Uani 1 1 d . U . . .
H40A H 0.2320 -0.0608 0.5765 0.136 Uiso 1 1 calc GR . . . .
H40B H 0.1865 0.0775 0.5861 0.136 Uiso 1 1 calc GR . . . .
H40C H 0.2852 0.0647 0.5935 0.136 Uiso 1 1 calc GR . . . .
C42 C 0.3172(5) 0.1754(8) 0.2070(3) 0.0363(15) Uani 1 1 d . U . . .
H42 H 0.3150 0.2564 0.2226 0.044 Uiso 1 1 calc R . . . .
C43 C 0.3253(5) 0.1807(9) 0.1630(3) 0.0405(16) Uani 1 1 d . U . . .
H43 H 0.3297 0.2643 0.1491 0.049 Uiso 1 1 calc R . . . .
C44 C 0.3268(5) 0.0617(9) 0.1397(3) 0.0364(15) Uani 1 1 d . U . . .
C45 C 0.3200(5) -0.0622(9) 0.1611(3) 0.0385(16) Uani 1 1 d . U . . .
H45 H 0.3198 -0.1437 0.1457 0.046 Uiso 1 1 calc R . . . .
C46 C 0.3136(5) -0.0624(8) 0.2058(3) 0.0331(15) Uani 1 1 d . U . . .
H46 H 0.3102 -0.1448 0.2205 0.040 Uiso 1 1 calc R . . . .
C47 C 0.3386(6) 0.0725(13) 0.0910(3) 0.0556(19) Uani 1 1 d . U . . .
C50 C 0.3541(8) -0.0197(18) 0.0257(4) 0.095(4) Uani 1 1 d . U . . .
H50A H 0.3917 -0.0888 0.0155 0.143 Uiso 1 1 calc GR . . . .
H50B H 0.3807 0.0680 0.0235 0.143 Uiso 1 1 calc GR . . . .
H50C H 0.3022 -0.0207 0.0083 0.143 Uiso 1 1 calc GR . . . .

loop_
_atom_site_aniso_label
_atom_site_aniso_U_11
_atom_site_aniso_U_22
_atom_site_aniso_U_33
_atom_site_aniso_U_23
_atom_site_aniso_U_13
_atom_site_aniso_U_12
I1 0.0173(2) 0.0399(3) 0.0272(3) 0.00154(16) -0.00012(17) -0.00111(16)
I2 0.0178(3) 0.0609(5) 0.0289(4) 0.0046(3) -0.0002(2) -0.0016(3)
I3 0.0167(2) 0.0337(2) 0.0238(2) 0.00037(15) 0.00016(16) 0.00006(14)
P101 0.0199(9) 0.0309(9) 0.0340(11) 0.0004(7) 0.0044(8) -0.0009(6)
P111 0.0199(12) 0.0261(11) 0.0342(13) 0.0019(10) 0.0028(10) -0.0003(9)
P121 0.0212(9) 0.0245(8) 0.0314(9) -0.0009(6) 0.0041(7) -0.0012(6)
F102 0.068(3) 0.046(3) 0.040(3) -0.008(2) 0.009(2) -0.024(2)
F103 0.030(3) 0.105(5) 0.086(5) -0.030(4) 0.013(3) -0.002(3)
F104 0.064(4) 0.053(3) 0.041(3) -0.005(2) 0.004(2) -0.017(3)
F105 0.032(3) 0.105(5) 0.096(5) -0.035(4) 0.012(3) -0.004(3)
F106 0.123(6) 0.040(3) 0.050(3) 0.003(2) 0.001(3) 0.008(3)
F107 0.147(7) 0.047(3) 0.047(3) 0.006(3) 0.005(4) -0.002(4)
F112 0.058(3) 0.036(2) 0.040(3) -0.003(2) 0.004(2) -0.012(2)
F113 0.030(3) 0.104(6) 0.098(6) -0.040(4) 0.009(3) 0.001(3)
F114 0.147(7) 0.046(3) 0.046(3) 0.006(3) -0.004(4) -0.003(4)
F122 0.173(8) 0.066(4) 0.044(3) 0.009(3) 0.017(4) 0.063(5)
F123 0.028(3) 0.239(12) 0.068(5) -0.014(6) 0.011(3) 0.012(5)
F124 0.236(10) 0.046(4) 0.053(4) 0.016(3) 0.045(5) 0.056(5)
F125 0.028(4) 0.255(13) 0.082(6) -0.049(6) 0.015(4) -0.018(5)
F126 0.172(8) 0.082(5) 0.049(4) -0.029(3) 0.036(4) -0.082(5)
F127 0.129(6) 0.067(4) 0.043(3) -0.006(3) 0.015(4) -0.056(4)
O8 0.059(4) 0.035(3) 0.042(3) 0.011(2) 0.006(3) 0.010(3)
O9 0.037(3) 0.029(3) 0.037(3) -0.005(2) 0.004(2) -0.011(2)
O18 0.057(4) 0.043(3) 0.049(4) 0.016(3) 0.014(3) 0.021(3)
O19 0.038(3) 0.041(3) 0.040(3) 0.003(2) 0.002(3) -0.018(2)
O28 0.061(4) 0.045(3) 0.041(3) 0.013(3) 0.012(3) 0.019(3)
O29 0.042(3) 0.045(3) 0.029(3) 0.004(2) 0.002(2) -0.017(2)
O38 0.063(5) 0.085(4) 0.066(4) 0.020(3) 0.013(4) 0.002(3)
O39 0.038(4) 0.094(4) 0.061(4) -0.008(3) -0.001(3) -0.005(3)
O48 0.060(5) 0.110(5) 0.049(4) 0.022(3) 0.008(3) 0.008(4)
O49 0.038(4) 0.115(5) 0.048(4) -0.015(3) 0.002(3) 0.005(3)
N1 0.016(3) 0.034(3) 0.026(3) -0.005(2) 0.001(2) 0.000(2)
N11 0.022(3) 0.033(3) 0.035(3) 0.007(3) -0.001(3) 0.000(2)
N21 0.019(3) 0.046(4) 0.030(3) 0.005(3) 0.001(2) 0.000(2)
N31 0.018(3) 0.032(3) 0.033(3) 0.0030(19) 0.001(2) 0.0005(19)
N41 0.022(3) 0.032(3) 0.024(3) -0.0016(19) 0.001(2) 0.0017(19)
C2 0.028(4) 0.029(4) 0.034(4) 0.000(3) 0.004(3) -0.001(3)
C3 0.025(4) 0.030(4) 0.029(4) 0.000(3) 0.003(3) -0.001(3)
C4 0.013(3) 0.034(3) 0.030(4) 0.004(3) 0.002(3) 0.003(3)
C5 0.033(4) 0.029(4) 0.038(4) -0.001(3) 0.008(3) 0.001(3)
C6 0.029(4) 0.027(3) 0.033(4) -0.008(3) 0.002(3) 0.001(3)
C7 0.020(3) 0.027(3) 0.036(4) 0.003(3) -0.001(3) 0.001(3)
C10 0.041(5) 0.040(4) 0.045(5) 0.002(3) 0.004(4) -0.015(4)
C12 0.032(4) 0.040(4) 0.039(4) 0.004(3) 0.003(3) 0.003(3)
C13 0.036(4) 0.030(4) 0.043(4) 0.009(3) 0.003(3) 0.004(3)
C14 0.017(3) 0.031(4) 0.050(5) 0.000(3) 0.002(3) -0.004(3)
C15 0.033(4) 0.038(4) 0.032(4) -0.001(3) 0.000(3) -0.009(3)
C16 0.036(4) 0.031(4) 0.032(4) 0.000(3) 0.002(3) -0.007(3)
C17 0.022(3) 0.028(4) 0.044(4) -0.005(3) 0.000(3) 0.000(3)
C20 0.045(5) 0.030(4) 0.038(4) -0.004(3) 0.006(4) -0.008(3)
C22 0.033(4) 0.029(3) 0.037(4) 0.007(3) 0.000(3) -0.006(3)
C23 0.033(4) 0.049(5) 0.025(4) 0.004(3) 0.000(3) -0.007(3)
C24 0.018(3) 0.024(3) 0.039(4) 0.004(3) 0.003(3) 0.001(2)
C25 0.033(4) 0.033(4) 0.037(4) 0.002(3) 0.005(3) 0.009(3)
C26 0.032(4) 0.041(4) 0.037(4) -0.002(3) 0.003(3) 0.005(3)
C27 0.019(3) 0.047(4) 0.027(4) 0.001(3) 0.002(3) 0.001(3)
C30 0.040(5) 0.051(5) 0.035(4) -0.006(4) 0.007(4) -0.013(4)
C32 0.032(4) 0.042(3) 0.045(3) -0.010(3) 0.003(3) -0.003(3)
C33 0.035(4) 0.053(4) 0.046(3) -0.012(3) 0.000(3) -0.005(3)
C34 0.018(4) 0.064(4) 0.054(3) 0.003(3) 0.002(3) -0.003(3)
C35 0.036(4) 0.054(4) 0.041(3) 0.017(3) 0.004(3) -0.002(3)
C36 0.032(4) 0.038(3) 0.040(3) 0.011(2) 0.005(3) 0.000(3)
C37 0.027(4) 0.070(4) 0.062(4) 0.003(3) 0.002(3) -0.005(3)
C40 0.065(8) 0.156(12) 0.052(5) -0.008(5) 0.001(5) -0.035(8)
C42 0.030(4) 0.039(3) 0.041(3) 0.007(2) 0.005(3) 0.007(3)
C43 0.037(4) 0.043(3) 0.041(3) 0.011(2) 0.005(3) 0.008(3)
C44 0.014(3) 0.053(3) 0.042(3) 0.003(2) 0.001(2) 0.004(2)
C45 0.031(4) 0.050(4) 0.035(3) -0.008(2) 0.006(3) 0.000(3)
C46 0.030(4) 0.034(3) 0.036(3) -0.004(2) 0.007(3) -0.001(2)
C47 0.024(4) 0.099(5) 0.043(3) 0.005(3) -0.004(3) 0.008(3)
C50 0.052(7) 0.187(13) 0.045(5) -0.015(5) 0.001(4) 0.004(8)

loop_
_atom_type_symbol
_atom_type_description
_atom_type_scat_dispersion_real
_atom_type_scat_dispersion_imag
_atom_type_scat_source
C C 0.0181 0.0091 'International Tables Vol C Tables 4.2.6.8 and 6.1.1.4'
H H 0.0000 0.0000 'International Tables Vol C Tables 4.2.6.8 and 6.1.1.4'
F F 0.0727 0.0534 'International Tables Vol C Tables 4.2.6.8 and 6.1.1.4'
I I -0.3257 6.8362 'International Tables Vol C Tables 4.2.6.8 and 6.1.1.4'
N N 0.0311 0.0180 'International Tables Vol C Tables 4.2.6.8 and 6.1.1.4'
O O 0.0492 0.0322 'International Tables Vol C Tables 4.2.6.8 and 6.1.1.4'
P P 0.2955 0.4335 'International Tables Vol C Tables 4.2.6.8 and 6.1.1.4'

loop_
_exptl_crystal_face_index_h
_exptl_crystal_face_index_k
_exptl_crystal_face_index_l
_exptl_crystal_face_perp_dist
-9 0 -9 0.0514
9 0 -10 0.0405
1 -6 5 0.0402
1 6 3 0.0394
7 0 15 0.0773
1 1 20 0.0839
-8 2 13 0.0809
-10 -1 4 0.0596
-7 -5 0 0.0494
7 -4 -5 0.0486
0 -5 11 0.0558
4 -5 8 0.0485
-5 -2 17 0.0681
6 -3 12 0.0573
-5 1 -17 0.0764
-9 -2 -5 0.0420

loop_
_geom_angle_atom_site_label_1
_geom_angle_atom_site_label_2
_geom_angle_atom_site_label_3
_geom_angle
_geom_angle_site_symmetry_1
_geom_angle_site_symmetry_3
_geom_angle_publ_flag
N1 I1 N11 178.9(2) . . ?
N21 I2 N21 180.0 . 3_676 ?
N41 I3 N31 178.2(2) . . ?
F102 P101 F104 178.7(3) . . ?
F102 P101 F105 91.5(3) . . ?
F102 P101 F106 90.4(3) . . ?
F103 P101 F102 88.6(3) . . ?
F103 P101 F104 92.4(3) . . ?
F103 P101 F105 179.2(4) . . ?
F103 P101 F106 89.3(4) . . ?
F103 P101 F107 91.3(4) . . ?
F104 P101 F106 88.8(3) . . ?
F105 P101 F104 87.6(3) . . ?
F105 P101 F106 89.9(4) . . ?
F107 P101 F102 90.0(3) . . ?
F107 P101 F104 90.8(3) . . ?
F107 P101 F105 89.6(4) . . ?
F107 P101 F106 179.3(4) . . ?
F112 P111 F112 180.0 . 3_556 ?
F113 P111 F112 92.2(3) 3_556 3_556 ?
F113 P111 F112 87.8(3) 3_556 . ?
F113 P111 F112 87.8(3) . 3_556 ?
F113 P111 F112 92.2(3) . . ?
F113 P111 F113 180.0(6) 3_556 . ?
F113 P111 F114 89.6(4) 3_556 3_556 ?
F113 P111 F114 90.4(4) 3_556 . ?
F113 P111 F114 90.4(4) . 3_556 ?
F113 P111 F114 89.6(4) . . ?
F114 P111 F112 91.2(3) 3_556 . ?
F114 P111 F112 88.8(3) 3_556 3_556 ?
F114 P111 F112 88.8(3) . . ?
F114 P111 F112 91.2(3) . 3_556 ?
F114 P111 F114 180.0 . 3_556 ?
F123 P121 F122 87.0(5) . . ?
F123 P121 F125 175.9(7) . . ?
F123 P121 F126 88.9(5) . . ?
F123 P121 F127 92.3(5) . . ?
F124 P121 F122 179.0(5) . . ?
F124 P121 F123 92.9(5) . . ?
F124 P121 F125 90.6(5) . . ?
F124 P121 F126 92.3(5) . . ?
F124 P121 F127 89.7(4) . . ?
F125 P121 F122 89.5(5) . . ?
F125 P121 F126 93.0(5) . . ?
F126 P121 F122 88.7(4) . . ?
F127 P121 F122 89.3(4) . . ?
F127 P121 F125 85.7(4) . . ?
F127 P121 F126 177.6(5) . . ?
C7 O9 C10 115.2(6) . . ?
C17 O19 C20 113.4(6) . . ?
C27 O29 C30 114.4(6) . . ?
C37 O39 C40 101.4(9) . . ?
C47 O49 C50 103.6(10) . . ?
C2 N1 I1 119.3(5) . . ?
C6 N1 I1 120.6(5) . . ?
C6 N1 C2 120.2(6) . . ?
C12 N11 I1 118.2(6) . . ?
C12 N11 C16 120.2(7) . . ?
C16 N11 I1 121.6(5) . . ?
C22 N21 I2 119.3(5) . . ?
C22 N21 C26 122.3(7) . . ?
C26 N21 I2 118.4(5) . . ?
C32 N31 I3 122.2(5) . . ?
C32 N31 C36 119.9(7) . . ?
C36 N31 I3 117.9(5) . . ?
C42 N41 I3 121.0(5) . . ?
C42 N41 C46 119.9(7) . . ?
C46 N41 I3 119.1(5) . . ?
N1 C2 C3 121.5(7) . . ?
C2 C3 C4 119.9(7) . . ?
C3 C4 C5 118.0(7) . . ?
C3 C4 C7 123.0(7) . . ?
C5 C4 C7 119.0(6) . . ?
C6 C5 C4 118.8(7) . . ?
N1 C6 C5 121.6(6) . . ?
O8 C7 O9 127.3(7) . . ?
O8 C7 C4 120.9(7) . . ?
O9 C7 C4 111.7(6) . . ?
N11 C12 C13 121.8(8) . . ?
C14 C13 C12 118.5(7) . . ?
C13 C14 C15 118.9(8) . . ?
C13 C14 C17 116.3(7) . . ?
C15 C14 C17 124.8(7) . . ?
C16 C15 C14 120.4(8) . . ?
N11 C16 C15 120.2(7) . . ?
O18 C17 O19 126.4(8) . . ?
O18 C17 C14 124.1(7) . . ?
O19 C17 C14 109.5(6) . . ?
N21 C22 C23 120.2(7) . . ?
C22 C23 C24 119.4(8) . . ?
C23 C24 C27 123.3(7) . . ?
C25 C24 C23 119.4(7) . . ?
C25 C24 C27 117.3(7) . . ?
C24 C25 C26 118.6(7) . . ?
N21 C26 C25 120.2(7) . . ?
O28 C27 O29 124.3(7) . . ?
O28 C27 C24 124.0(7) . . ?
O29 C27 C24 111.6(7) . . ?
N31 C32 C33 119.1(8) . . ?
C34 C33 C32 122.2(8) . . ?
C33 C34 C35 117.0(8) . . ?
C33 C34 C37 128.2(9) . . ?
C35 C34 C37 114.8(9) . . ?
C34 C35 C36 120.3(8) . . ?
N31 C36 C35 121.6(8) . . ?
O38 C37 O39 130.5(10) . . ?
O38 C37 C34 123.9(10) . . ?
O39 C37 C34 105.6(9) . . ?
N41 C42 C43 121.5(8) . . ?
C44 C43 C42 119.5(8) . . ?
C43 C44 C45 119.4(8) . . ?
C43 C44 C47 117.6(8) . . ?
C45 C44 C47 122.9(9) . . ?
C44 C45 C46 118.9(8) . . ?
N41 C46 C45 120.7(7) . . ?
O48 C47 O49 127.6(11) . . ?
O48 C47 C44 121.8(11) . . ?
O49 C47 C44 110.6(10) . . ?

loop_
_geom_bond_atom_site_label_1
_geom_bond_atom_site_label_2
_geom_bond_distance
_geom_bond_site_symmetry_2
_geom_bond_publ_flag
I1 N1 2.259(6) . ?
I1 N11 2.261(6) . ?
I2 N21 2.277(6) . ?
I2 N21 2.278(6) 3_676 ?
I3 N31 2.245(6) . ?
I3 N41 2.243(6) . ?
P101 F102 1.577(5) . ?
P101 F103 1.574(6) . ?
P101 F104 1.588(5) . ?
P101 F105 1.586(6) . ?
P101 F106 1.588(6) . ?
P101 F107 1.575(6) . ?
P111 F112 1.589(5) 3_556 ?
P111 F112 1.589(5) . ?
P111 F113 1.586(6) . ?
P111 F113 1.586(6) 3_556 ?
P111 F114 1.589(6) 3_556 ?
P111 F114 1.589(6) . ?
P121 F122 1.573(6) . ?
P121 F123 1.552(6) . ?
P121 F124 1.552(6) . ?
P121 F125 1.565(7) . ?
P121 F126 1.568(6) . ?
P121 F127 1.563(6) . ?
O8 C7 1.201(9) . ?
O9 C7 1.289(9) . ?
O9 C10 1.470(10) . ?
O18 C17 1.177(10) . ?
O19 C17 1.323(9) . ?
O19 C20 1.461(10) . ?
O28 C27 1.201(10) . ?
O29 C27 1.325(10) . ?
O29 C30 1.449(10) . ?
O38 C37 1.184(12) . ?
O39 C37 1.286(13) . ?
O39 C40 1.561(14) . ?
O48 C47 1.199(14) . ?
O49 C47 1.304(14) . ?
O49 C50 1.532(14) . ?
N1 C2 1.335(9) . ?
N1 C6 1.331(9) . ?
N11 C12 1.337(10) . ?
N11 C16 1.340(10) . ?
N21 C22 1.328(10) . ?
N21 C26 1.330(10) . ?
N31 C32 1.336(10) . ?
N31 C36 1.359(10) . ?
N41 C42 1.344(10) . ?
N41 C46 1.351(9) . ?
C2 C3 1.368(10) . ?
C3 C4 1.387(10) . ?
C4 C5 1.400(10) . ?
C4 C7 1.510(10) . ?
C5 C6 1.382(10) . ?
C12 C13 1.390(11) . ?
C13 C14 1.375(11) . ?
C14 C15 1.380(11) . ?
C14 C17 1.523(11) . ?
C15 C16 1.379(10) . ?
C22 C23 1.377(10) . ?
C23 C24 1.398(10) . ?
C24 C25 1.373(10) . ?
C24 C27 1.500(10) . ?
C25 C26 1.402(11) . ?
C32 C33 1.404(12) . ?
C33 C34 1.372(13) . ?
C34 C35 1.377(13) . ?
C34 C37 1.538(8) . ?
C35 C36 1.379(11) . ?
C42 C43 1.372(11) . ?
C43 C44 1.371(12) . ?
C44 C45 1.388(12) . ?
C44 C47 1.527(13) . ?
C45 C46 1.390(11) . ?

loop_
_exptl_oxdiff_crystal_face_indexfrac_h
_exptl_oxdiff_crystal_face_indexfrac_k
_exptl_oxdiff_crystal_face_indexfrac_l
_exptl_oxdiff_crystal_face_x
_exptl_oxdiff_crystal_face_y
_exptl_oxdiff_crystal_face_z
-8.9608 -0.0442 -8.9685 0.3460 -0.5050 0.7907
9.0387 -0.2963 -10.0303 -0.0106 -0.3726 -0.9279
0.6234 -6.1444 5.0064 0.8052 0.5535 -0.2126
1.1970 6.2589 2.6459 -0.9791 -0.1814 0.0919
6.7111 0.2010 14.5894 -0.4027 0.7408 -0.5376
0.7217 1.1105 19.6221 -0.4751 0.8755 0.0886
-7.5590 1.5580 13.1520 -0.2541 0.4697 0.8455
-10.0779 -0.6040 3.6462 0.2620 0.1075 0.9591
-7.1404 -4.5542 -0.2029 0.8290 0.1541 0.5377
7.1256 -4.3159 -5.1785 0.5451 0.0420 -0.8373
-0.4081 -5.2752 11.2126 0.6081 0.7923 -0.0497
4.1525 -5.1366 8.2476 0.5291 0.6885 -0.4961
-4.9965 -1.9947 17.0034 0.1470 0.8556 0.5200
5.9969 -2.9948 12.0036 0.1183 0.7743 -0.5825
-4.9988 0.9961 -16.9973 0.2258 -0.8989 0.3964
-8.9967 -1.9984 -4.9903 0.5713 -0.2187 0.7603
